data_1554490
loop_
_publ_author_name
'Zhao, Mingzhu'
'Cai, Juewang'
'Zhao, Xiaoming'

_publ_section_title
;
 Silver-promoted selective fluorination of 2-aminopyrimidines: synthesis
 of 5-fluoro-2-aminopyrimidine derivatives
;
_journal_issue 4
_journal_name_full 'Organic Chemistry Frontiers'
_journal_page_first 426
_journal_paper_doi 10.1039/C8QO01054D
_journal_volume 6
_journal_year 2019
_chemical_formula_sum 'C16 H12 F N5 O2'
_chemical_formula_weight 325.31
_space_group_crystal_system monoclinic
_space_group_IT_number 14
_space_group_name_Hall '-P 2ybc'
_space_group_name_H-M_alt 'P 1 21/c 1'
_atom_sites_solution_hydrogens mixed
_audit_creation_method SHELXL-2014/7
_audit_update_record
;
2016-07-19 deposited with the CCDC.
2018-11-12 downloaded from the CCDC.
;
_cell_angle_alpha 90
_cell_angle_beta 96.566(3)
_cell_angle_gamma 90
_cell_formula_units_Z 4
_cell_length_a 8.4745(7)
_cell_length_b 13.4830(13)
_cell_length_c 12.5515(12)
_cell_measurement_reflns_used 3285
_cell_measurement_temperature 293(2)
_cell_measurement_theta_max 27.43
_cell_measurement_theta_min 3.02
_cell_volume 1424.7(2)
_computing_cell_refinement 'Bruker SAINT'
_computing_data_collection 'Bruker APEX3'
_computing_data_reduction 'Bruker SAINT'
_computing_molecular_graphics 'Bruker SHELXTL'
_computing_publication_material 'Bruker SHELXTL'
_computing_structure_refinement 'SHELXL-2014/7 (Sheldrick, 2014)'
_computing_structure_solution 'SHELXS-97 (Sheldrick 2008)'
_diffrn_ambient_temperature 293(2)
_diffrn_measured_fraction_theta_full 0.999
_diffrn_measured_fraction_theta_max 0.999
_diffrn_measurement_device_type 'Bruker APEX-III CMOS'
_diffrn_measurement_method '\f and \w scans'
_diffrn_radiation_type MoK\a
_diffrn_radiation_wavelength 0.71073
_diffrn_reflns_av_R_equivalents 0.0291
_diffrn_reflns_av_unetI/netI 0.0177
_diffrn_reflns_Laue_measured_fraction_full 0.999
_diffrn_reflns_Laue_measured_fraction_max 0.999
_diffrn_reflns_limit_h_max 10
_diffrn_reflns_limit_h_min -10
_diffrn_reflns_limit_k_max 17
_diffrn_reflns_limit_k_min -17
_diffrn_reflns_limit_l_max 16
_diffrn_reflns_limit_l_min -16
_diffrn_reflns_number 26719
_diffrn_reflns_point_group_measured_fraction_full 0.999
_diffrn_reflns_point_group_measured_fraction_max 0.999
_diffrn_reflns_theta_full 25.242
_diffrn_reflns_theta_max 27.103
_diffrn_reflns_theta_min 2.852
_exptl_absorpt_coefficient_mu 0.114
_exptl_absorpt_correction_type multi-scan
_exptl_absorpt_process_details sadabs
_exptl_crystal_colour colourless
_exptl_crystal_density_diffrn 1.517
_exptl_crystal_description block
_exptl_crystal_F_000 672
_exptl_crystal_size_max 0.220
_exptl_crystal_size_mid 0.160
_exptl_crystal_size_min 0.120
_exptl_transmission_factor_max 0.7456
_exptl_transmission_factor_min 0.7069
_refine_diff_density_max 0.190
_refine_diff_density_min -0.230
_refine_diff_density_rms 0.040
_refine_ls_extinction_method none
_refine_ls_goodness_of_fit_ref 1.046
_refine_ls_hydrogen_treatment mixed
_refine_ls_matrix_type full
_refine_ls_number_parameters 222
_refine_ls_number_reflns 3144
_refine_ls_number_restraints 1
_refine_ls_restrained_S_all 1.046
_refine_ls_R_factor_all 0.0581
_refine_ls_R_factor_gt 0.0443
_refine_ls_shift/su_max 0.000
_refine_ls_shift/su_mean 0.000
_refine_ls_structure_factor_coef Fsqd
_refine_ls_weighting_details 'w=1/[\s^2^(Fo^2^)+(0.0582P)^2^+0.4269P] where P=(Fo^2^+2Fc^2^)/3'
_refine_ls_weighting_scheme calc
_refine_ls_wR_factor_gt 0.1115
_refine_ls_wR_factor_ref 0.1196
_reflns_Friedel_coverage 0.000
_reflns_number_gt 2538
_reflns_number_total 3144
_reflns_threshold_expression 'I > 2\s(I)'
_cod_data_source_file c8qo01054d2.cif
_cod_data_source_block mo_160711a
_cod_original_sg_symbol_H-M 'P 21/c'
_cod_database_code 1554490
_shelx_shelxl_version_number 2014/7
_shelx_space_group_comment
; 
The symmetry employed for this shelxl refinement is uniquely defined 
by the following loop, which should always be used as a source of 
symmetry information in preference to the above space-group names. 
They are only intended as comments. 
;
_shelx_estimated_absorpt_t_min 0.975
_shelx_estimated_absorpt_t_max 0.986

loop_
_space_group_symop_operation_xyz
'x, y, z'
'-x, y+1/2, -z+1/2'
'-x, -y, -z'
'x, -y-1/2, z-1/2'

loop_
_atom_site_label
_atom_site_type_symbol
_atom_site_fract_x
_atom_site_fract_y
_atom_site_fract_z
_atom_site_U_iso_or_equiv
_atom_site_adp_type
_atom_site_occupancy
_atom_site_site_symmetry_order
_atom_site_calc_flag
_atom_site_refinement_flags_posn
_atom_site_refinement_flags_adp
F1 F -0.01489(12) 0.68553(7) 0.76352(8) 0.0516(3) Uani 1 1 d . .
O1 O 0.54114(17) 0.45453(11) 0.20920(10) 0.0659(4) Uani 1 1 d . .
O2 O 0.45984(17) 0.55931(9) 0.31996(10) 0.0580(4) Uani 1 1 d . .
N1 N 0.04998(17) 0.43029(9) 0.70462(11) 0.0439(3) Uani 1 1 d . .
N2 N 0.17859(14) 0.53127(8) 0.58399(9) 0.0334(3) Uani 1 1 d . .
N3 N 0.18304(17) 0.35723(9) 0.57821(11) 0.0415(3) Uani 1 1 d D .
N4 N 0.47242(16) 0.47440(11) 0.28712(10) 0.0441(3) Uani 1 1 d . .
N5 N 0.2307(2) 0.88578(10) 0.59652(13) 0.0555(4) Uani 1 1 d . .
C1 C 0.13702(18) 0.44444(10) 0.62231(11) 0.0341(3) Uani 1 1 d . .
C2 C 0.0026(2) 0.51242(12) 0.74928(12) 0.0424(4) Uani 1 1 d . .
H2 H -0.0584 0.5072 0.8061 0.051 Uiso 1 1 calc R U
C3 C 0.04079(18) 0.60538(11) 0.71435(12) 0.0353(3) Uani 1 1 d . .
C4 C 0.13107(16) 0.61502(10) 0.62996(11) 0.0305(3) Uani 1 1 d . .
C5 C 0.18268(17) 0.70932(10) 0.58420(11) 0.0327(3) Uani 1 1 d . .
C6 C 0.1794(2) 0.80114(11) 0.63551(13) 0.0446(4) Uani 1 1 d . .
H6 H 0.1387 0.8034 0.7012 0.054 Uiso 1 1 calc R U
C7 C 0.2893(2) 0.88113(12) 0.50251(15) 0.0529(5) Uani 1 1 d . .
H7 H 0.3275 0.9391 0.4746 0.064 Uiso 1 1 calc R U
C8 C 0.2963(2) 0.79486(12) 0.44459(14) 0.0511(4) Uani 1 1 d . .
H8 H 0.3367 0.7953 0.3788 0.061 Uiso 1 1 calc R U
C9 C 0.2427(2) 0.70800(11) 0.48531(12) 0.0416(4) Uani 1 1 d . .
H9 H 0.2465 0.6490 0.4473 0.050 Uiso 1 1 calc R U
C10 C 0.26393(17) 0.33993(10) 0.48837(11) 0.0346(3) Uani 1 1 d . .
C11 C 0.27472(19) 0.24053(11) 0.45374(13) 0.0398(4) Uani 1 1 d . .
C12 C 0.3514(2) 0.22183(12) 0.36372(14) 0.0475(4) Uani 1 1 d . .
H12 H 0.3593 0.1566 0.3407 0.057 Uiso 1 1 calc R U
C13 C 0.4159(2) 0.29608(13) 0.30732(13) 0.0458(4) Uani 1 1 d . .
H13 H 0.4656 0.2821 0.2467 0.055 Uiso 1 1 calc R U
C14 C 0.40418(18) 0.39259(11) 0.34400(12) 0.0380(3) Uani 1 1 d . .
C15 C 0.33123(17) 0.41535(11) 0.43388(12) 0.0364(3) Uani 1 1 d . .
H15 H 0.3274 0.4806 0.4575 0.044 Uiso 1 1 calc R U
C16 C 0.2061(2) 0.15576(12) 0.51184(15) 0.0549(5) Uani 1 1 d . .
H16A H 0.2050 0.0969 0.4687 0.082 Uiso 1 1 calc R U
H16B H 0.0996 0.1718 0.5249 0.082 Uiso 1 1 calc R U
H16C H 0.2701 0.1446 0.5790 0.082 Uiso 1 1 calc R U
H3A H 0.151(2) 0.3040(11) 0.6097(13) 0.050(5) Uiso 1 1 d D .

loop_
_atom_site_aniso_label
_atom_site_aniso_U_11
_atom_site_aniso_U_22
_atom_site_aniso_U_33
_atom_site_aniso_U_23
_atom_site_aniso_U_13
_atom_site_aniso_U_12
F1 0.0669(6) 0.0377(5) 0.0566(6) -0.0035(4) 0.0357(5) 0.0089(4)
O1 0.0766(9) 0.0745(9) 0.0537(7) -0.0042(7) 0.0381(7) 0.0037(7)
O2 0.0769(9) 0.0466(7) 0.0549(7) -0.0009(6) 0.0268(7) -0.0058(6)
N1 0.0572(8) 0.0322(7) 0.0465(7) 0.0052(6) 0.0245(6) -0.0010(6)
N2 0.0419(7) 0.0264(6) 0.0341(6) -0.0004(5) 0.0140(5) 0.0013(5)
N3 0.0594(8) 0.0241(6) 0.0449(7) 0.0012(5) 0.0225(6) -0.0013(6)
N4 0.0435(7) 0.0523(9) 0.0384(7) -0.0025(6) 0.0126(6) 0.0020(6)
N5 0.0739(10) 0.0292(7) 0.0690(10) -0.0025(6) 0.0327(8) 0.0006(7)
C1 0.0406(8) 0.0290(7) 0.0341(7) 0.0014(6) 0.0113(6) 0.0009(6)
C2 0.0499(9) 0.0392(8) 0.0423(8) 0.0040(6) 0.0232(7) 0.0022(7)
C3 0.0390(8) 0.0324(7) 0.0367(7) -0.0005(6) 0.0142(6) 0.0055(6)
C4 0.0321(7) 0.0287(7) 0.0314(7) 0.0010(5) 0.0069(5) 0.0022(5)
C5 0.0354(7) 0.0280(7) 0.0362(7) 0.0021(5) 0.0113(6) 0.0033(6)
C6 0.0596(10) 0.0301(8) 0.0485(9) -0.0024(7) 0.0253(8) 0.0023(7)
C7 0.0645(11) 0.0303(8) 0.0695(11) 0.0094(8) 0.0310(9) 0.0008(8)
C8 0.0675(11) 0.0393(9) 0.0523(9) 0.0074(7) 0.0314(8) 0.0003(8)
C9 0.0574(10) 0.0303(7) 0.0405(8) -0.0008(6) 0.0197(7) 0.0002(7)
C10 0.0390(8) 0.0293(7) 0.0361(7) -0.0042(6) 0.0072(6) 0.0047(6)
C11 0.0449(9) 0.0307(7) 0.0431(8) -0.0051(6) 0.0024(7) 0.0055(6)
C12 0.0542(10) 0.0373(8) 0.0510(9) -0.0140(7) 0.0070(8) 0.0081(7)
C13 0.0471(9) 0.0504(10) 0.0413(8) -0.0134(7) 0.0111(7) 0.0074(7)
C14 0.0356(8) 0.0432(9) 0.0356(7) -0.0030(6) 0.0066(6) 0.0034(6)
C15 0.0404(8) 0.0321(7) 0.0382(8) -0.0062(6) 0.0107(6) 0.0021(6)
C16 0.0755(12) 0.0274(8) 0.0625(11) -0.0030(7) 0.0116(9) 0.0033(8)

loop_
_atom_type_symbol
_atom_type_description
_atom_type_scat_dispersion_real
_atom_type_scat_dispersion_imag
_atom_type_scat_source
C C 0.0033 0.0016 'International Tables Vol C Tables 4.2.6.8 and 6.1.1.4'
H H 0.0000 0.0000 'International Tables Vol C Tables 4.2.6.8 and 6.1.1.4'
N N 0.0061 0.0033 'International Tables Vol C Tables 4.2.6.8 and 6.1.1.4'
O O 0.0106 0.0060 'International Tables Vol C Tables 4.2.6.8 and 6.1.1.4'
F F 0.0171 0.0103 'International Tables Vol C Tables 4.2.6.8 and 6.1.1.4'

loop_
_geom_angle_atom_site_label_1
_geom_angle_atom_site_label_2
_geom_angle_atom_site_label_3
_geom_angle
C2 N1 C1 115.12(12)
C1 N2 C4 118.54(12)
C1 N3 C10 130.71(12)
C1 N3 H3A 113.7(12)
C10 N3 H3A 115.5(12)
O1 N4 O2 122.75(15)
O1 N4 C14 118.31(14)
O2 N4 C14 118.94(12)
C7 N5 C6 117.04(14)
N2 C1 N1 126.33(13)
N2 C1 N3 120.57(12)
N1 C1 N3 113.09(12)
N1 C2 C3 122.16(13)
N1 C2 H2 118.9
C3 C2 H2 118.9
F1 C3 C2 118.25(12)
F1 C3 C4 121.74(13)
C2 C3 C4 120.00(13)
N2 C4 C3 117.86(12)
N2 C4 C5 115.86(11)
C3 C4 C5 126.28(12)
C9 C5 C6 116.76(13)
C9 C5 C4 119.22(12)
C6 C5 C4 124.00(13)
N5 C6 C5 124.35(14)
N5 C6 H6 117.8
C5 C6 H6 117.8
N5 C7 C8 123.37(15)
N5 C7 H7 118.3
C8 C7 H7 118.3
C9 C8 C7 119.16(15)
C9 C8 H8 120.4
C7 C8 H8 120.4
C8 C9 C5 119.31(14)
C8 C9 H9 120.3
C5 C9 H9 120.3
C15 C10 N3 122.77(13)
C15 C10 C11 119.94(13)
N3 C10 C11 117.29(13)
C12 C11 C10 118.32(15)
C12 C11 C16 119.85(14)
C10 C11 C16 121.83(14)
C13 C12 C11 122.48(14)
C13 C12 H12 118.8
C11 C12 H12 118.8
C12 C13 C14 117.66(14)
C12 C13 H13 121.2
C14 C13 H13 121.2
C15 C14 C13 122.33(15)
C15 C14 N4 117.92(13)
C13 C14 N4 119.74(13)
C14 C15 C10 119.24(13)
C14 C15 H15 120.4
C10 C15 H15 120.4
C11 C16 H16A 109.5
C11 C16 H16B 109.5
H16A C16 H16B 109.5
C11 C16 H16C 109.5
H16A C16 H16C 109.5
H16B C16 H16C 109.5

loop_
_geom_bond_atom_site_label_1
_geom_bond_atom_site_label_2
_geom_bond_distance
F1 C3 1.3557(16)
O1 N4 1.2238(17)
O2 N4 1.2257(18)
N1 C2 1.324(2)
N1 C1 1.3498(18)
N2 C1 1.3285(17)
N2 C4 1.3503(17)
N3 C1 1.3749(18)
N3 C10 1.4045(18)
N3 H3A 0.877(14)
N4 C14 1.468(2)
N5 C7 1.333(2)
N5 C6 1.334(2)
C2 C3 1.379(2)
C2 H2 0.9300
C3 C4 1.3818(19)
C4 C5 1.4817(18)
C5 C9 1.394(2)
C5 C6 1.397(2)
C6 H6 0.9300
C7 C8 1.377(2)
C7 H7 0.9300
C8 C9 1.375(2)
C8 H8 0.9300
C9 H9 0.9300
C10 C15 1.384(2)
C10 C11 1.415(2)
C11 C12 1.389(2)
C11 C16 1.508(2)
C12 C13 1.375(2)
C12 H12 0.9300
C13 C14 1.388(2)
C13 H13 0.9300
C14 C15 1.381(2)
C15 H15 0.9300
C16 H16A 0.9600
C16 H16B 0.9600
C16 H16C 0.9600

loop_
_geom_hbond_atom_site_label_D
_geom_hbond_atom_site_label_H
_geom_hbond_atom_site_label_A
_geom_hbond_distance_DH
_geom_hbond_distance_HA
_geom_hbond_distance_DA
_geom_hbond_angle_DHA
_geom_hbond_site_symmetry_A
C2 H2 N5 0.93 2.59 3.383(2) 143.3 2_546
C6 H6 F1 0.93 2.25 2.8856(18) 124.9 .
C15 H15 N2 0.93 2.24 2.8677(18) 123.8 .
N3 H3A F1 0.877(14) 2.614(15) 3.4618(15) 162.7(16) 2_546

loop_
_geom_torsion_atom_site_label_1
_geom_torsion_atom_site_label_2
_geom_torsion_atom_site_label_3
_geom_torsion_atom_site_label_4
_geom_torsion
C4 N2 C1 N1 0.0(2)
C4 N2 C1 N3 -179.84(13)
C2 N1 C1 N2 0.4(2)
C2 N1 C1 N3 -179.78(14)
C10 N3 C1 N2 -5.0(3)
C10 N3 C1 N1 175.13(15)
C1 N1 C2 C3 -0.4(2)
N1 C2 C3 F1 178.93(14)
N1 C2 C3 C4 0.1(2)
C1 N2 C4 C3 -0.3(2)
C1 N2 C4 C5 179.42(13)
F1 C3 C4 N2 -178.49(13)
C2 C3 C4 N2 0.3(2)
F1 C3 C4 C5 1.8(2)
C2 C3 C4 C5 -179.43(14)
N2 C4 C5 C9 14.3(2)
C3 C4 C5 C9 -166.01(15)
N2 C4 C5 C6 -163.87(14)
C3 C4 C5 C6 15.8(2)
C7 N5 C6 C5 -0.3(3)
C9 C5 C6 N5 -0.6(3)
C4 C5 C6 N5 177.59(16)
C6 N5 C7 C8 1.1(3)
N5 C7 C8 C9 -1.0(3)
C7 C8 C9 C5 0.0(3)
C6 C5 C9 C8 0.7(2)
C4 C5 C9 C8 -177.55(15)
C1 N3 C10 C15 8.5(3)
C1 N3 C10 C11 -171.24(15)
C15 C10 C11 C12 -1.1(2)
N3 C10 C11 C12 178.70(14)
C15 C10 C11 C16 178.76(15)
N3 C10 C11 C16 -1.5(2)
C10 C11 C12 C13 -0.3(2)
C16 C11 C12 C13 179.84(16)
C11 C12 C13 C14 0.8(3)
C12 C13 C14 C15 0.1(2)
C12 C13 C14 N4 179.47(14)
O1 N4 C14 C15 177.99(15)
O2 N4 C14 C15 -1.3(2)
O1 N4 C14 C13 -1.4(2)
O2 N4 C14 C13 179.35(15)
C13 C14 C15 C10 -1.5(2)
N4 C14 C15 C10 179.15(13)
N3 C10 C15 C14 -177.82(14)
C11 C10 C15 C14 2.0(2)
